data_4113174
loop_
_publ_author_name
'Gereon Altenhoff'
'Richard Goddard'
'Christian W. Lehmann'
'Frank Glorius'

_publ_section_title
;
 Sterically Demanding, Bioxazoline-Derived N-Heterocyclic Carbene Ligands
 with Restricted Flexibility for Catalysis
;
_journal_name_full 'Journal of the American Chemical Society'
_journal_page_first 15195
_journal_page_last 15201
_journal_paper_doi 10.1021/ja045349r
_journal_volume 126
_journal_year 2004
_chemical_compound_source dichloromethane/diethylether
_chemical_formula_moiety 'C15 H21 N2 O2 1+, C F3 O3 S 1-'
_chemical_formula_sum 'C16 H21 F3 N2 O5 S'
_chemical_formula_weight 410.41
_chemical_name_common IBiox5.HOTf
_chemical_name_systematic
; 
 Dispiro(cyclopentane-1,3'-(1,3)oxazolo(3',2':3,4)imidazolo(5,1-b)(1,3)
 oxazole-7',1"-cyclopentane) trifluoromethylsulfonate 
;
_space_group_IT_number 61
_symmetry_cell_setting orthorhombic
_symmetry_Int_Tables_number 61
_symmetry_space_group_name_Hall '-P 2ac 2ab'
_symmetry_space_group_name_H-M 'P b c a'
_atom_sites_solution_hydrogens geom
_atom_sites_solution_primary direct
_atom_sites_solution_secondary difmap
_cell_angle_alpha 90.00
_cell_angle_beta 90.00
_cell_angle_gamma 90.00
_cell_formula_units_Z 8
_cell_length_a 15.2398(3)
_cell_length_b 11.5499(2)
_cell_length_c 20.1497(4)
_cell_measurement_reflns_used 81192
_cell_measurement_temperature 100
_cell_measurement_theta_max 33.14
_cell_measurement_theta_min 2.91
_cell_volume 3546.71(12)
_computing_cell_refinement 'Denzo / Scalepack (Otwinowski 1997)'
_computing_data_collection 'Collect software (Nonius, 1998)'
_computing_data_reduction 'Denzo / Scalepack (Otwinowski 1997)'
_computing_molecular_graphics 'DIAMOND (Crystal Impact GbR, 1999)'
_computing_structure_refinement 'SHELXL-97 (Sheldrick, 1997)'
_computing_structure_solution 'SHELXS-97 (Sheldrick, 1990)'
_diffrn_ambient_temperature 100
_diffrn_measured_fraction_theta_full 0.973
_diffrn_measured_fraction_theta_max 0.973
_diffrn_measurement_device_type 'Nonius KappaCCD'
_diffrn_measurement_method 'CCD \w-scan'
_diffrn_radiation_monochromator graphite
_diffrn_radiation_source '0.3 mm focus rotating anode'
_diffrn_radiation_type MoK\a
_diffrn_radiation_wavelength 0.71073
_diffrn_reflns_av_R_equivalents 0.0653
_diffrn_reflns_av_sigmaI/netI 0.0599
_diffrn_reflns_limit_h_max 22
_diffrn_reflns_limit_h_min -23
_diffrn_reflns_limit_k_max 17
_diffrn_reflns_limit_k_min -17
_diffrn_reflns_limit_l_max 31
_diffrn_reflns_limit_l_min -31
_diffrn_reflns_number 29423
_diffrn_reflns_theta_full 33.21
_diffrn_reflns_theta_max 33.21
_diffrn_reflns_theta_min 4.26
_diffrn_standards_decay_% 0.0
_diffrn_standards_number 0
_exptl_absorpt_coefficient_mu 0.245
_exptl_absorpt_correction_T_max 0.98202
_exptl_absorpt_correction_T_min 0.95574
_exptl_absorpt_correction_type gaussian
_exptl_absorpt_process_details 'XPREP, Siemens (1995)'
_exptl_crystal_colour colourless
_exptl_crystal_density_diffrn 1.537
_exptl_crystal_density_meas ?
_exptl_crystal_density_method none
_exptl_crystal_description prism
_exptl_crystal_F_000 1712
_exptl_crystal_size_max 0.18
_exptl_crystal_size_mid 0.17
_exptl_crystal_size_min 0.08
_refine_diff_density_max 0.475
_refine_diff_density_min -0.435
_refine_diff_density_rms 0.074
_refine_ls_extinction_method none
_refine_ls_goodness_of_fit_ref 1.065
_refine_ls_hydrogen_treatment constr
_refine_ls_matrix_type full
_refine_ls_number_parameters 244
_refine_ls_number_reflns 6612
_refine_ls_number_restraints 0
_refine_ls_restrained_S_all 1.065
_refine_ls_R_factor_all 0.0879
_refine_ls_R_factor_gt 0.0591
_refine_ls_shift/su_max 0.000
_refine_ls_shift/su_mean 0.000
_refine_ls_structure_factor_coef Fsqd
_refine_ls_weighting_details 'calc w=1/[\s^2^(Fo^2^)+(0.0388P)^2^+3.0090P] where P=(Fo^2^+2Fc^2^)/3'
_refine_ls_weighting_scheme calc
_refine_ls_wR_factor_gt 0.1162
_refine_ls_wR_factor_ref 0.1270
_reflns_number_gt 4923
_reflns_number_total 6612
_reflns_threshold_expression I>2\s(I)
_cod_data_source_file ja045349rsi20040802_024046.cif
_cod_data_source_block IBiox5.HOTf
_cod_depositor_comments
;
The following automatic conversions were performed:

'_exptl_crystal_density_meas' value 'none' was changed to '?' - the
value is perceived as not measured.

Automatic conversion script
Id: cif_fix_values 3008 2015-01-20 13:52:24Z robertas 
;
_cod_database_code 4113174

loop_
_symmetry_equiv_pos_as_xyz
'x, y, z'
'-x+1/2, -y, z+1/2'
'-x, y+1/2, -z+1/2'
'x+1/2, -y+1/2, -z'
'-x, -y, -z'
'x-1/2, y, -z-1/2'
'x, -y-1/2, z-1/2'
'-x-1/2, y-1/2, z'

loop_
_atom_site_label
_atom_site_type_symbol
_atom_site_fract_x
_atom_site_fract_y
_atom_site_fract_z
_atom_site_U_iso_or_equiv
_atom_site_adp_type
_atom_site_occupancy
_atom_site_symmetry_multiplicity
_atom_site_calc_flag
_atom_site_refinement_flags
C1 C 0.15117(10) 0.83801(13) 0.19018(7) 0.0131(3) Uani 1 1 d .
H1 H 0.1195 0.7829 0.2138 0.016 Uiso 1 1 calc R
C2 C 0.10226(10) 0.81423(13) 0.06575(7) 0.0136(3) Uani 1 1 d .
C3 C 0.11496(11) 0.92164(15) 0.02154(8) 0.0177(3) Uani 1 1 d .
H3A H 0.1177 0.8995 -0.0248 0.021 Uiso 1 1 calc R
H3B H 0.0667 0.9755 0.0274 0.021 Uiso 1 1 calc R
C4 C 0.20253(11) 0.94852(13) 0.10801(7) 0.0139(3) Uani 1 1 d .
C5 C 0.24210(11) 0.98321(13) 0.16473(7) 0.0136(3) Uani 1 1 d .
C6 C 0.31976(11) 1.02847(14) 0.25498(7) 0.0162(3) Uani 1 1 d .
H6A H 0.3241 1.0958 0.2836 0.019 Uiso 1 1 calc R
H6B H 0.3754 0.9878 0.2559 0.019 Uiso 1 1 calc R
C7 C 0.24487(10) 0.94773(13) 0.27910(7) 0.0125(3) Uani 1 1 d .
C8 C 0.14759(11) 0.70277(14) 0.04012(8) 0.0173(3) Uani 1 1 d .
H8A H 0.1761 0.7168 -0.0022 0.021 Uiso 1 1 calc R
H8B H 0.1912 0.6759 0.0716 0.021 Uiso 1 1 calc R
C9 C 0.07406(13) 0.61378(16) 0.03254(9) 0.0236(4) Uani 1 1 d .
H9A H 0.0954 0.5361 0.0411 0.028 Uiso 1 1 calc R
H9B H 0.0490 0.6166 -0.0117 0.028 Uiso 1 1 calc R
C10 C 0.00661(13) 0.65032(17) 0.08490(10) 0.0259(4) Uani 1 1 d .
H10A H -0.0508 0.6183 0.0752 0.031 Uiso 1 1 calc R
H10B H 0.0245 0.6260 0.1289 0.031 Uiso 1 1 calc R
C11 C 0.00632(11) 0.78185(15) 0.07892(8) 0.0183(3) Uani 1 1 d .
H11A H -0.0145 0.8173 0.1196 0.022 Uiso 1 1 calc R
H11B H -0.0309 0.8066 0.0425 0.022 Uiso 1 1 calc R
C12 C 0.27885(11) 0.85072(14) 0.32352(7) 0.0159(3) Uani 1 1 d .
H12A H 0.3329 0.8179 0.3064 0.019 Uiso 1 1 calc R
H12B H 0.2356 0.7897 0.3288 0.019 Uiso 1 1 calc R
C13 C 0.29427(11) 0.91605(15) 0.38886(8) 0.0181(3) Uani 1 1 d .
H13A H 0.3516 0.9524 0.3890 0.022 Uiso 1 1 calc R
H13B H 0.2904 0.8638 0.4264 0.022 Uiso 1 1 calc R
C14 C 0.22075(12) 1.00840(16) 0.39192(8) 0.0220(3) Uani 1 1 d .
H14A H 0.1784 0.9889 0.4260 0.026 Uiso 1 1 calc R
H14B H 0.2452 1.0840 0.4018 0.026 Uiso 1 1 calc R
C15 C 0.17668(11) 1.00861(15) 0.32276(8) 0.0164(3) Uani 1 1 d .
H15A H 0.1217 0.9662 0.3234 0.020 Uiso 1 1 calc R
H15B H 0.1658 1.0869 0.3075 0.020 Uiso 1 1 calc R
C16 C -0.08411(12) 0.76132(16) 0.36633(8) 0.0203(3) Uani 1 1 d .
F1 F -0.06875(8) 0.87370(10) 0.35718(7) 0.0355(3) Uani 1 1 d .
F2 F -0.09771(9) 0.74533(14) 0.43121(6) 0.0404(3) Uani 1 1 d .
F3 F -0.15906(7) 0.73575(10) 0.33549(6) 0.0265(2) Uani 1 1 d .
N1 N 0.14763(9) 0.85927(11) 0.12518(6) 0.0122(2) Uani 1 1 d .
N2 N 0.21012(9) 0.91293(11) 0.21417(6) 0.0125(2) Uani 1 1 d .
O1 O 0.19823(8) 0.97490(11) 0.04259(5) 0.0182(2) Uani 1 1 d .
O2 O 0.29859(8) 1.06387(10) 0.18710(5) 0.0169(2) Uani 1 1 d .
O3 O 0.00593(9) 0.69862(12) 0.26550(6) 0.0266(3) Uani 1 1 d .
O4 O 0.08142(9) 0.71694(13) 0.37114(7) 0.0287(3) Uani 1 1 d .
O5 O -0.01927(10) 0.55722(12) 0.35280(8) 0.0310(3) Uani 1 1 d .
S S 0.00620(3) 0.67307(3) 0.33551(2) 0.01665(9) Uani 1 1 d .

loop_
_atom_site_aniso_label
_atom_site_aniso_U_11
_atom_site_aniso_U_22
_atom_site_aniso_U_33
_atom_site_aniso_U_23
_atom_site_aniso_U_13
_atom_site_aniso_U_12
C1 0.0137(7) 0.0135(6) 0.0122(6) -0.0002(5) 0.0003(5) -0.0012(5)
C2 0.0142(7) 0.0151(7) 0.0114(6) -0.0021(5) -0.0026(5) 0.0003(5)
C3 0.0203(8) 0.0193(7) 0.0135(6) 0.0016(5) -0.0041(6) -0.0013(6)
C4 0.0159(7) 0.0138(6) 0.0121(6) 0.0022(5) 0.0006(5) -0.0009(5)
C5 0.0144(7) 0.0131(6) 0.0133(6) 0.0011(5) 0.0003(5) -0.0022(5)
C6 0.0167(7) 0.0190(7) 0.0129(6) 0.0011(5) -0.0026(5) -0.0044(6)
C7 0.0141(7) 0.0134(6) 0.0101(6) -0.0014(5) -0.0021(5) -0.0010(5)
C8 0.0179(8) 0.0178(7) 0.0162(7) -0.0034(5) 0.0011(6) 0.0008(6)
C9 0.0277(10) 0.0186(8) 0.0244(8) -0.0052(6) 0.0017(7) -0.0050(7)
C10 0.0245(9) 0.0251(9) 0.0279(9) -0.0010(7) 0.0058(7) -0.0084(7)
C11 0.0139(7) 0.0233(8) 0.0178(7) -0.0041(6) -0.0025(6) -0.0007(6)
C12 0.0186(8) 0.0153(7) 0.0139(6) 0.0002(5) -0.0018(5) 0.0015(6)
C13 0.0191(8) 0.0226(8) 0.0125(6) -0.0007(5) -0.0017(6) 0.0033(6)
C14 0.0234(9) 0.0297(9) 0.0128(6) -0.0044(6) -0.0011(6) 0.0076(7)
C15 0.0164(7) 0.0196(7) 0.0131(6) -0.0026(5) 0.0001(5) 0.0033(6)
C16 0.0183(8) 0.0236(8) 0.0190(7) -0.0010(6) -0.0019(6) 0.0035(6)
F1 0.0307(7) 0.0193(5) 0.0566(8) -0.0085(5) -0.0038(6) 0.0052(5)
F2 0.0325(7) 0.0712(10) 0.0177(5) -0.0021(6) 0.0054(5) 0.0142(7)
F3 0.0156(5) 0.0304(6) 0.0335(6) -0.0026(5) -0.0053(4) 0.0036(4)
N1 0.0126(6) 0.0128(5) 0.0112(5) 0.0002(4) -0.0015(4) -0.0013(5)
N2 0.0143(6) 0.0129(6) 0.0103(5) 0.0002(4) 0.0001(4) -0.0013(5)
O1 0.0221(6) 0.0217(6) 0.0109(5) 0.0038(4) -0.0020(4) -0.0055(5)
O2 0.0199(6) 0.0172(5) 0.0137(5) 0.0022(4) -0.0037(4) -0.0065(4)
O3 0.0290(7) 0.0328(7) 0.0181(6) 0.0037(5) 0.0080(5) -0.0006(6)
O4 0.0157(6) 0.0374(8) 0.0329(7) 0.0016(6) -0.0033(5) 0.0029(6)
O5 0.0260(7) 0.0186(6) 0.0484(9) 0.0120(6) 0.0113(6) 0.0019(5)
S 0.01441(18) 0.01650(17) 0.01905(17) 0.00395(14) 0.00394(14) 0.00164(14)

loop_
_atom_type_symbol
_atom_type_description
_atom_type_scat_dispersion_real
_atom_type_scat_dispersion_imag
_atom_type_scat_source
C C 0.0033 0.0016 'International Tables Vol C Tables 4.2.6.8 and 6.1.1.4'
H H 0.0000 0.0000 'International Tables Vol C Tables 4.2.6.8 and 6.1.1.4'
F F 0.0171 0.0103 'International Tables Vol C Tables 4.2.6.8 and 6.1.1.4'
N N 0.0061 0.0033 'International Tables Vol C Tables 4.2.6.8 and 6.1.1.4'
O O 0.0106 0.0060 'International Tables Vol C Tables 4.2.6.8 and 6.1.1.4'
S S 0.1246 0.1234 'International Tables Vol C Tables 4.2.6.8 and 6.1.1.4'

loop_
_geom_angle_atom_site_label_1
_geom_angle_atom_site_label_2
_geom_angle_atom_site_label_3
_geom_angle
_geom_angle_publ_flag
N1 C1 N2 105.24(13) y
N1 C2 C11 113.09(13) y
N1 C2 C3 97.26(12) y
C11 C2 C3 114.64(14) y
N1 C2 C8 110.73(12) y
C11 C2 C8 106.28(13) y
C3 C2 C8 114.86(13) y
O1 C3 C2 106.16(12) y
C5 C4 O1 140.99(15) y
C5 C4 N1 106.34(13) y
O1 C4 N1 112.64(13) y
O2 C5 C4 140.61(14) y
O2 C5 N2 113.13(13) y
C4 C5 N2 106.22(13) y
O2 C6 C7 107.36(12) y
N2 C7 C12 116.40(12) y
N2 C7 C15 113.12(13) y
C12 C7 C15 103.32(12) y
N2 C7 C6 98.67(11) y
C12 C7 C6 112.07(13) y
C15 C7 C6 113.75(13) y
C9 C8 C2 105.37(14) y
C8 C9 C10 103.76(14) y
C11 C10 C9 102.83(14) y
C10 C11 C2 104.73(14) y
C7 C12 C13 101.19(12) y
C12 C13 C14 105.19(13) y
C15 C14 C13 106.22(13) y
C7 C15 C14 102.83(13) y
F1 C16 F3 107.58(14) y
F1 C16 F2 107.30(15) y
F3 C16 F2 107.01(15) y
F1 C16 S 111.42(13) y
F3 C16 S 111.36(12) y
F2 C16 S 111.92(12) y
C1 N1 C4 111.18(13) y
C1 N1 C2 138.60(13) y
C4 N1 C2 110.22(12) y
C1 N2 C5 111.00(12) y
C1 N2 C7 137.87(13) y
C5 N2 C7 110.88(12) y
C4 O1 C3 103.18(12) y
C5 O2 C6 105.10(11) y
O5 S O3 115.31(9) y
O5 S O4 114.88(9) y
O3 S O4 114.64(9) y
O5 S C16 103.55(8) y
O3 S C16 102.53(8) y
O4 S C16 103.52(8) y

loop_
_geom_bond_atom_site_label_1
_geom_bond_atom_site_label_2
_geom_bond_distance
_geom_bond_publ_flag
C1 N1 1.3337(19) y
C1 N2 1.338(2) y
C2 N1 1.4774(19) y
C2 C11 1.532(2) y
C2 C3 1.540(2) y
C2 C8 1.550(2) y
C3 O1 1.473(2) y
C4 C5 1.353(2) y
C4 O1 1.3546(18) y
C4 N1 1.372(2) y
C5 O2 1.3462(19) y
C5 N2 1.3743(19) y
C6 O2 1.4636(19) y
C6 C7 1.552(2) y
C7 N2 1.4676(18) y
C7 C12 1.525(2) y
C7 C15 1.532(2) y
C8 C9 1.528(2) y
C9 C10 1.532(3) y
C10 C11 1.524(3) y
C12 C13 1.536(2) y
C13 C14 1.548(2) y
C14 C15 1.547(2) y
C16 F1 1.332(2) y
C16 F3 1.334(2) y
C16 F2 1.336(2) y
C16 S 1.8218(18) y
O3 S 1.4411(13) y
O4 S 1.4444(14) y
O5 S 1.4362(14) y

loop_
_cod_related_entry_id
_cod_related_entry_database
_cod_related_entry_code
1 ChemSpider 30660480
